data_4083370
loop_
_publ_author_name
'Ogienko, Mikhail A.'
'Pushkarevsky, Nikolay A.'
'Smolentsev, Anton I.'
'Nadolinny, Vladimir A.'
'Ketkov, Sergey Yu.'
'Konchenko, Sergey N.'

_publ_section_title
;
 Metal- and Ligand-Supported Reduction of the {Fe2S2} Cluster as a Path to
 Formation of Molecular Group 13 Element Complexes {Fe2S2M} (M = Al, Ga)
;
_journal_issue 11
_journal_name_full Organometallics
_journal_page_first 2713
_journal_paper_doi 10.1021/om401237x
_journal_volume 33
_journal_year 2014
_chemical_formula_moiety 'C16 H15 Fe2 Ga O6 S2'
_chemical_formula_sum 'C16 H15 Fe2 Ga O6 S2'
_chemical_formula_weight 548.82
_chemical_name_systematic
; 
 ? 
;
_space_group_IT_number 2
_symmetry_cell_setting triclinic
_symmetry_space_group_name_Hall '-P 1'
_symmetry_space_group_name_H-M 'P -1'
_atom_sites_solution_hydrogens geom
_atom_sites_solution_primary direct
_atom_sites_solution_secondary difmap
_audit_creation_method SHELXL-97
_cell_angle_alpha 70.08(3)
_cell_angle_beta 81.83(3)
_cell_angle_gamma 89.08(3)
_cell_formula_units_Z 2
_cell_length_a 8.5155(17)
_cell_length_b 11.299(2)
_cell_length_c 11.711(2)
_cell_measurement_temperature 173(2)
_cell_volume 1048.0(4)
_computing_cell_refinement 'SAINT (Bruker, 2004)'
_computing_data_collection 'APEX2 (Bruker, 2004)'
_computing_data_reduction 'SAINT (Bruker, 2004)'
_computing_molecular_graphics 'SHELXTL (Bruker, 2004)'
_computing_publication_material 'SHELXTL (Bruker, 2004)'
_computing_structure_refinement 'SHELXTL (Bruker, 2004)'
_computing_structure_solution 'SHELXTL (Bruker, 2004)'
_diffrn_ambient_temperature 173(2)
_diffrn_detector_area_resol_mean 25
_diffrn_measured_fraction_theta_full 0.926
_diffrn_measured_fraction_theta_max 0.926
_diffrn_measurement_device_type 'Bruker Nonius X8Apex CCD area-detector'
_diffrn_measurement_method '\f and \w scans'
_diffrn_radiation_monochromator graphite
_diffrn_radiation_source 'fine-focus sealed tube'
_diffrn_radiation_type MoK\a
_diffrn_radiation_wavelength 0.71073
_diffrn_reflns_av_R_equivalents 0.0443
_diffrn_reflns_av_sigmaI/netI 0.0436
_diffrn_reflns_limit_h_max 9
_diffrn_reflns_limit_h_min -10
_diffrn_reflns_limit_k_max 13
_diffrn_reflns_limit_k_min -13
_diffrn_reflns_limit_l_max 14
_diffrn_reflns_limit_l_min -14
_diffrn_reflns_number 7300
_diffrn_reflns_theta_full 25.87
_diffrn_reflns_theta_max 25.87
_diffrn_reflns_theta_min 1.87
_diffrn_standards_decay_% 0
_diffrn_standards_number 0
_exptl_absorpt_coefficient_mu 2.869
_exptl_absorpt_correction_T_max 0.6729
_exptl_absorpt_correction_T_min 0.5977
_exptl_absorpt_correction_type multi-scan
_exptl_absorpt_process_details 'SADABS (Bruker, 2004)'
_exptl_crystal_colour black
_exptl_crystal_density_diffrn 1.739
_exptl_crystal_density_method 'not measured'
_exptl_crystal_description block
_exptl_crystal_F_000 548
_exptl_crystal_size_max 0.20
_exptl_crystal_size_mid 0.15
_exptl_crystal_size_min 0.15
_refine_diff_density_max 0.496
_refine_diff_density_min -0.573
_refine_diff_density_rms 0.084
_refine_ls_extinction_method none
_refine_ls_goodness_of_fit_ref 1.090
_refine_ls_hydrogen_treatment constr
_refine_ls_matrix_type full
_refine_ls_number_parameters 249
_refine_ls_number_reflns 3772
_refine_ls_number_restraints 0
_refine_ls_restrained_S_all 1.090
_refine_ls_R_factor_all 0.0379
_refine_ls_R_factor_gt 0.0309
_refine_ls_shift/su_max 0.000
_refine_ls_shift/su_mean 0.000
_refine_ls_structure_factor_coef Fsqd
_refine_ls_weighting_details 'calc w=1/[\s^2^(Fo^2^)+(0.0458P)^2^+0.7775P] where P=(Fo^2^+2Fc^2^)/3'
_refine_ls_weighting_scheme calc
_refine_ls_wR_factor_gt 0.0785
_refine_ls_wR_factor_ref 0.0942
_reflns_number_gt 3263
_reflns_number_total 3772
_reflns_threshold_expression >2sigma(I)
_cod_data_source_file om401237x_si_002.cif
_cod_data_source_block 2
_cod_depositor_comments 'Adding full bibliography for 4083369--4083371.cif.'
_cod_database_code 4083370

loop_
_symmetry_equiv_pos_as_xyz
'x, y, z'
'-x, -y, -z'

loop_
_atom_site_label
_atom_site_type_symbol
_atom_site_fract_x
_atom_site_fract_y
_atom_site_fract_z
_atom_site_U_iso_or_equiv
_atom_site_adp_type
_atom_site_occupancy
_atom_site_symmetry_multiplicity
_atom_site_calc_flag
_atom_site_refinement_flags
Ga1 Ga 0.81368(5) 0.74815(3) 0.17070(3) 0.03227(13) Uani 1 1 d .
Fe1 Fe 0.60122(6) 0.93121(4) 0.25983(4) 0.02761(14) Uani 1 1 d .
S1 S 0.85095(11) 0.95190(8) 0.14689(7) 0.0321(2) Uani 1 1 d .
O1 O 0.3785(4) 0.8921(3) 0.1044(3) 0.0630(9) Uani 1 1 d .
C1 C 0.4667(5) 0.9084(4) 0.1627(3) 0.0410(9) Uani 1 1 d .
Fe2 Fe 0.84575(6) 0.87756(4) 0.35744(4) 0.02903(14) Uani 1 1 d .
S2 S 0.67212(11) 0.72662(7) 0.35175(7) 0.0309(2) Uani 1 1 d .
O2 O 0.6028(4) 1.2067(2) 0.1846(3) 0.0480(7) Uani 1 1 d .
C2 C 0.6022(5) 1.0992(3) 0.2143(3) 0.0374(8) Uani 1 1 d .
O3 O 0.3744(3) 0.9068(2) 0.4793(2) 0.0433(7) Uani 1 1 d .
C3 C 0.4608(4) 0.9154(3) 0.3930(3) 0.0301(7) Uani 1 1 d .
O4 O 0.7161(3) 0.8069(3) 0.6181(2) 0.0424(6) Uani 1 1 d .
C4 C 0.7695(4) 0.8343(3) 0.5174(3) 0.0308(7) Uani 1 1 d .
O5 O 0.9450(4) 1.1300(3) 0.3414(3) 0.0554(8) Uani 1 1 d .
C5 C 0.9062(5) 1.0318(4) 0.3471(3) 0.0391(9) Uani 1 1 d .
O6 O 1.1509(4) 0.7509(3) 0.3744(3) 0.0550(8) Uani 1 1 d .
C6 C 1.0325(5) 0.7994(4) 0.3693(3) 0.0386(9) Uani 1 1 d .
C11 C 0.7888(4) 0.6452(3) 0.0525(3) 0.0286(7) Uani 1 1 d .
C12 C 0.9386(4) 0.6190(3) 0.1020(3) 0.0304(7) Uani 1 1 d .
C13 C 0.9063(4) 0.5202(3) 0.2181(3) 0.0302(7) Uani 1 1 d .
C14 C 0.7425(4) 0.4863(3) 0.2388(3) 0.0324(8) Uani 1 1 d .
C15 C 0.6711(5) 0.5609(3) 0.1399(3) 0.0338(8) Uani 1 1 d .
C21 C 0.7754(6) 0.7217(4) -0.0793(3) 0.0499(11) Uani 1 1 d .
H21A H 0.8125 0.6726 -0.1320 0.075 Uiso 1 1 calc R
H21B H 0.8407 0.7994 -0.1046 0.075 Uiso 1 1 calc R
H21C H 0.6643 0.7426 -0.0868 0.075 Uiso 1 1 calc R
C22 C 1.0996(5) 0.6624(4) 0.0267(4) 0.0435(9) Uani 1 1 d .
H22A H 1.1761 0.6652 0.0809 0.065 Uiso 1 1 calc R
H22B H 1.0926 0.7466 -0.0336 0.065 Uiso 1 1 calc R
H22C H 1.1346 0.6034 -0.0159 0.065 Uiso 1 1 calc R
C23 C 1.0227(5) 0.4662(4) 0.3046(4) 0.0474(10) Uani 1 1 d .
H23A H 0.9866 0.4783 0.3830 0.071 Uiso 1 1 calc R
H23B H 1.1267 0.5087 0.2694 0.071 Uiso 1 1 calc R
H23C H 1.0313 0.3759 0.3182 0.071 Uiso 1 1 calc R
C24 C 0.6569(5) 0.3943(4) 0.3556(4) 0.0471(10) Uani 1 1 d .
H24A H 0.6400 0.4339 0.4187 0.071 Uiso 1 1 calc R
H24B H 0.7206 0.3197 0.3835 0.071 Uiso 1 1 calc R
H24C H 0.5541 0.3693 0.3408 0.071 Uiso 1 1 calc R
C25 C 0.4981(5) 0.5587(4) 0.1332(4) 0.0506(10) Uani 1 1 d .
H25A H 0.4624 0.4729 0.1442 0.076 Uiso 1 1 calc R
H25B H 0.4778 0.6160 0.0530 0.076 Uiso 1 1 calc R
H25C H 0.4401 0.5856 0.1981 0.076 Uiso 1 1 calc R

loop_
_atom_site_aniso_label
_atom_site_aniso_U_11
_atom_site_aniso_U_22
_atom_site_aniso_U_33
_atom_site_aniso_U_23
_atom_site_aniso_U_13
_atom_site_aniso_U_12
Ga1 0.0363(3) 0.0295(2) 0.02791(19) -0.00840(14) 0.00202(15) 0.00025(16)
Fe1 0.0274(3) 0.0263(2) 0.0246(2) -0.00374(17) -0.00118(18) -0.00112(19)
S1 0.0350(5) 0.0286(4) 0.0259(4) -0.0039(3) 0.0045(3) -0.0036(3)
O1 0.056(2) 0.082(2) 0.0475(16) -0.0103(15) -0.0224(15) -0.0136(18)
C1 0.044(3) 0.041(2) 0.0304(16) -0.0033(14) -0.0009(16) -0.0041(17)
Fe2 0.0271(3) 0.0298(3) 0.0261(2) -0.00500(18) -0.00170(18) -0.0013(2)
S2 0.0344(5) 0.0253(4) 0.0272(4) -0.0041(3) 0.0027(3) -0.0031(3)
O2 0.0472(19) 0.0300(14) 0.0541(15) -0.0030(11) 0.0054(13) 0.0020(12)
C2 0.037(2) 0.0340(19) 0.0322(16) -0.0039(13) 0.0048(15) -0.0009(15)
O3 0.0467(18) 0.0345(13) 0.0404(13) -0.0101(10) 0.0149(12) -0.0058(12)
C3 0.026(2) 0.0259(16) 0.0363(17) -0.0071(12) -0.0069(14) -0.0013(13)
O4 0.0356(16) 0.0567(16) 0.0280(12) -0.0055(11) -0.0056(10) 0.0033(12)
C4 0.0202(19) 0.0338(17) 0.0377(18) -0.0082(13) -0.0116(13) 0.0035(14)
O5 0.065(2) 0.0442(16) 0.0562(17) -0.0212(13) 0.0073(15) -0.0236(15)
C5 0.038(2) 0.048(2) 0.0293(16) -0.0134(14) 0.0019(14) -0.0054(17)
O6 0.037(2) 0.065(2) 0.0577(17) -0.0113(14) -0.0120(14) 0.0092(15)
C6 0.027(2) 0.045(2) 0.0373(18) -0.0057(15) -0.0064(15) 0.0025(17)
C11 0.0245(19) 0.0326(16) 0.0299(15) -0.0120(12) -0.0043(13) 0.0012(13)
C12 0.025(2) 0.0312(16) 0.0336(16) -0.0113(13) -0.0006(13) -0.0002(13)
C13 0.0243(19) 0.0277(16) 0.0378(16) -0.0091(13) -0.0080(13) 0.0066(13)
C14 0.032(2) 0.0313(17) 0.0323(16) -0.0104(13) -0.0005(14) -0.0018(14)
C15 0.033(2) 0.0348(18) 0.0350(16) -0.0153(13) 0.0008(14) -0.0039(15)
C21 0.062(3) 0.055(2) 0.0270(17) -0.0071(16) -0.0065(17) 0.001(2)
C22 0.032(2) 0.041(2) 0.050(2) -0.0121(16) 0.0082(17) 0.0016(16)
C23 0.047(3) 0.040(2) 0.052(2) -0.0067(17) -0.0178(19) 0.0100(18)
C24 0.048(3) 0.037(2) 0.046(2) -0.0024(16) 0.0009(18) -0.0106(18)
C25 0.041(3) 0.058(3) 0.055(2) -0.0242(19) -0.0006(18) -0.009(2)

loop_
_atom_type_symbol
_atom_type_description
_atom_type_scat_dispersion_real
_atom_type_scat_dispersion_imag
_atom_type_scat_source
C C 0.0033 0.0016 'International Tables Vol C Tables 4.2.6.8 and 6.1.1.4'
H H 0.0000 0.0000 'International Tables Vol C Tables 4.2.6.8 and 6.1.1.4'
O O 0.0106 0.0060 'International Tables Vol C Tables 4.2.6.8 and 6.1.1.4'
S S 0.1246 0.1234 'International Tables Vol C Tables 4.2.6.8 and 6.1.1.4'
Fe Fe 0.3463 0.8444 'International Tables Vol C Tables 4.2.6.8 and 6.1.1.4'
Ga Ga 0.2307 1.6083 'International Tables Vol C Tables 4.2.6.8 and 6.1.1.4'

loop_
_geom_angle_atom_site_label_1
_geom_angle_atom_site_label_2
_geom_angle_atom_site_label_3
_geom_angle
C12 Ga1 C11 40.44(14)
C12 Ga1 S2 132.23(9)
C11 Ga1 S2 128.34(9)
C12 Ga1 S1 135.01(9)
C11 Ga1 S1 135.59(9)
S2 Ga1 S1 87.13(5)
C3 Fe1 C2 91.50(16)
C3 Fe1 C1 98.57(17)
C2 Fe1 C1 99.46(18)
C3 Fe1 S2 89.03(11)
C2 Fe1 S2 159.81(14)
C1 Fe1 S2 100.42(13)
C3 Fe1 S1 155.81(12)
C2 Fe1 S1 87.64(13)
C1 Fe1 S1 105.42(12)
S2 Fe1 S1 83.72(5)
C3 Fe1 Fe2 99.31(12)
C2 Fe1 Fe2 102.84(14)
C1 Fe1 Fe2 150.89(14)
S2 Fe1 Fe2 57.23(4)
S1 Fe1 Fe2 57.54(3)
Ga1 S1 Fe1 84.93(5)
Ga1 S1 Fe2 84.32(4)
Fe1 S1 Fe2 65.05(4)
O1 C1 Fe1 177.9(3)
C5 Fe2 C4 92.75(16)
C5 Fe2 C6 100.69(19)
C4 Fe2 C6 99.24(16)
C5 Fe2 S2 155.38(14)
C4 Fe2 S2 86.76(12)
C6 Fe2 S2 103.69(13)
C5 Fe2 S1 88.44(12)
C4 Fe2 S1 159.54(12)
C6 Fe2 S1 100.60(12)
S2 Fe2 S1 83.77(5)
C5 Fe2 Fe1 98.85(14)
C4 Fe2 Fe1 102.29(12)
C6 Fe2 Fe1 150.03(13)
S2 Fe2 Fe1 57.44(3)
S1 Fe2 Fe1 57.42(4)
Ga1 S2 Fe2 85.13(4)
Ga1 S2 Fe1 85.55(4)
Fe2 S2 Fe1 65.33(3)
O2 C2 Fe1 179.7(4)
O3 C3 Fe1 178.0(3)
O4 C4 Fe2 177.7(3)
O5 C5 Fe2 179.5(4)
O6 C6 Fe2 178.7(3)
C15 C11 C12 107.0(3)
C15 C11 C21 127.0(4)
C12 C11 C21 124.2(3)
C15 C11 Ga1 92.6(2)
C12 C11 Ga1 68.99(19)
C21 C11 Ga1 116.5(3)
C13 C12 C11 107.1(3)
C13 C12 C22 126.6(3)
C11 C12 C22 124.1(3)
C13 C12 Ga1 91.8(2)
C11 C12 Ga1 70.57(19)
C22 C12 Ga1 117.1(2)
C14 C13 C12 107.8(3)
C14 C13 C23 126.1(3)
C12 C13 C23 126.1(3)
C15 C14 C13 109.5(3)
C15 C14 C24 125.4(3)
C13 C14 C24 124.8(3)
C14 C15 C11 108.7(3)
C14 C15 C25 124.8(3)
C11 C15 C25 126.3(3)
C11 C21 H21A 109.5
C11 C21 H21B 109.5
H21A C21 H21B 109.5
C11 C21 H21C 109.5
H21A C21 H21C 109.5
H21B C21 H21C 109.5
C12 C22 H22A 109.5
C12 C22 H22B 109.5
H22A C22 H22B 109.5
C12 C22 H22C 109.5
H22A C22 H22C 109.5
H22B C22 H22C 109.5
C13 C23 H23A 109.5
C13 C23 H23B 109.5
H23A C23 H23B 109.5
C13 C23 H23C 109.5
H23A C23 H23C 109.5
H23B C23 H23C 109.5
C14 C24 H24A 109.5
C14 C24 H24B 109.5
H24A C24 H24B 109.5
C14 C24 H24C 109.5
H24A C24 H24C 109.5
H24B C24 H24C 109.5
C15 C25 H25A 109.5
C15 C25 H25B 109.5
H25A C25 H25B 109.5
C15 C25 H25C 109.5
H25A C25 H25C 109.5
H25B C25 H25C 109.5

loop_
_geom_bond_atom_site_label_1
_geom_bond_atom_site_label_2
_geom_bond_distance
Ga1 C12 2.101(4)
Ga1 C11 2.122(3)
Ga1 S2 2.2226(11)
Ga1 S1 2.2448(10)
Fe1 C3 1.784(3)
Fe1 C2 1.787(4)
Fe1 C1 1.803(4)
Fe1 S2 2.3046(12)
Fe1 S1 2.3092(12)
Fe1 Fe2 2.4848(10)
S1 Fe2 2.3123(11)
O1 C1 1.140(5)
Fe2 C5 1.785(4)
Fe2 C4 1.792(3)
Fe2 C6 1.806(4)
Fe2 S2 2.2991(12)
O2 C2 1.144(4)
O3 C3 1.138(4)
O4 C4 1.139(4)
O5 C5 1.139(5)
O6 C6 1.140(5)
C11 C15 1.426(4)
C11 C12 1.460(5)
C11 C21 1.510(5)
C12 C13 1.429(4)
C12 C22 1.510(5)
C13 C14 1.417(5)
C13 C23 1.492(5)
C14 C15 1.393(5)
C14 C24 1.502(4)
C15 C25 1.488(6)
C21 H21A 0.9800
C21 H21B 0.9800
C21 H21C 0.9800
C22 H22A 0.9800
C22 H22B 0.9800
C22 H22C 0.9800
C23 H23A 0.9800
C23 H23B 0.9800
C23 H23C 0.9800
C24 H24A 0.9800
C24 H24B 0.9800
C24 H24C 0.9800
C25 H25A 0.9800
C25 H25B 0.9800
C25 H25C 0.9800
